data_2225420
loop_
_publ_author_name
'Guo, Ai-Ling'
'Zhao, Mei'
'Ma, Jian-Ping'
'Guo, Dian-Shun'

_publ_section_title
;
 [\m-3-(8-Quinolyloxy)propanediyl]bis[dicarbonyl(\h^5^-methoxycarbonylcyclopentadienyl)molybdenum(III)]
;
_journal_coeditor_code BG2333
_journal_issue 4
_journal_name_full 'Acta Crystallographica Section E'
_journal_page_first m383
_journal_page_last m384
_journal_paper_doi 10.1107/S1600536810007683
_journal_volume 66
_journal_year 2010
_chemical_formula_iupac '[Mo2 (C12 H9 N O) (C7 H7 O2)2 (C O)4]'
_chemical_formula_moiety 'C30 H23 Mo2 N O9'
_chemical_formula_sum 'C30 H23 Mo2 N O9'
_chemical_formula_weight 733.37
_chemical_name_systematic
;
[\m-3-(8-Quinolyloxy)propanediyl]bis[dicarbonyl(\h^5^-
methoxycarbonylcyclopentadienyl)molybdenum]
;
_space_group_IT_number 14
_symmetry_cell_setting monoclinic
_symmetry_space_group_name_Hall '-P 2ybc'
_symmetry_space_group_name_H-M 'P 1 21/c 1'
_atom_sites_solution_hydrogens geom
_atom_sites_solution_primary direct
_atom_sites_solution_secondary difmap
_audit_creation_method SHELXL-97
_cell_angle_alpha 90.00
_cell_angle_beta 100.012(3)
_cell_angle_gamma 90.00
_cell_formula_units_Z 4
_cell_length_a 7.7440(10)
_cell_length_b 12.7189(16)
_cell_length_c 28.630(3)
_cell_measurement_reflns_used 5150
_cell_measurement_temperature 298(2)
_cell_measurement_theta_max 27.634
_cell_measurement_theta_min 2.156
_cell_volume 2777.0(6)
_computing_cell_refinement 'SMART (Bruker, 1999)'
_computing_data_collection 'SMART (Bruker, 1999)'
_computing_data_reduction 'SAINT (Bruker, 1999)'
_computing_molecular_graphics 'SHELXTL (Sheldrick, 2008)'
_computing_publication_material 'SHELXTL (Sheldrick, 2008)'
_computing_structure_refinement 'SHELXL97 (Sheldrick, 2008)'
_computing_structure_solution 'SHELXS97 (Sheldrick, 2008)'
_diffrn_ambient_temperature 298(2)
_diffrn_measured_fraction_theta_full 0.997
_diffrn_measured_fraction_theta_max 0.997
_diffrn_measurement_device_type 'Bruker SMART CCD area-detector'
_diffrn_measurement_method 'phi and omega scans'
_diffrn_radiation_monochromator graphite
_diffrn_radiation_source 'fine-focus sealed tube'
_diffrn_radiation_type MoK\a
_diffrn_radiation_wavelength 0.71073
_diffrn_reflns_av_R_equivalents 0.0324
_diffrn_reflns_av_sigmaI/netI 0.0372
_diffrn_reflns_limit_h_max 9
_diffrn_reflns_limit_h_min -9
_diffrn_reflns_limit_k_max 11
_diffrn_reflns_limit_k_min -15
_diffrn_reflns_limit_l_max 34
_diffrn_reflns_limit_l_min -27
_diffrn_reflns_number 14074
_diffrn_reflns_theta_full 25.35
_diffrn_reflns_theta_max 25.35
_diffrn_reflns_theta_min 1.76
_exptl_absorpt_coefficient_mu 0.961
_exptl_absorpt_correction_T_max 0.9626
_exptl_absorpt_correction_T_min 0.6883
_exptl_absorpt_correction_type multi-scan
_exptl_absorpt_process_details '(SADABS; Bruker, 1999)'
_exptl_crystal_colour red
_exptl_crystal_density_diffrn 1.754
_exptl_crystal_density_method 'not measured'
_exptl_crystal_description plan
_exptl_crystal_F_000 1464
_exptl_crystal_size_max 0.42
_exptl_crystal_size_mid 0.18
_exptl_crystal_size_min 0.04
_refine_diff_density_max 0.535
_refine_diff_density_min -0.409
_refine_ls_extinction_method none
_refine_ls_goodness_of_fit_ref 1.063
_refine_ls_hydrogen_treatment constr
_refine_ls_matrix_type full
_refine_ls_number_parameters 381
_refine_ls_number_reflns 5071
_refine_ls_number_restraints 0
_refine_ls_restrained_S_all 1.063
_refine_ls_R_factor_all 0.0468
_refine_ls_R_factor_gt 0.0392
_refine_ls_shift/su_max 0.002
_refine_ls_shift/su_mean 0.000
_refine_ls_structure_factor_coef Fsqd
_refine_ls_weighting_details 'calc w=1/[\s^2^(Fo^2^)+(0.0485P)^2^+1.4813P] where P=(Fo^2^+2Fc^2^)/3'
_refine_ls_weighting_scheme calc
_refine_ls_wR_factor_gt 0.0901
_refine_ls_wR_factor_ref 0.0939
_reflns_number_gt 4445
_reflns_number_total 5071
_reflns_threshold_expression I>2\s(I)
_cod_data_source_file bg2333.cif
_cod_data_source_block I
_cod_depositor_comments
;
The following automatic conversions were performed:
'_symmetry_cell_setting' value 'Monoclinic' changed to 'monoclinic'
according to '/home/saulius/struct/CIF-dictionaries/cif_core.dic'
dictionary named 'cif_core.dic' version 2.4.1 from 2010-06-29.

Automatic conversion script
Id: cif_fix_enum 1527 2010-12-29 10:47:43Z saulius 
;
_cod_original_sg_symbol_H-M 'P 21/c'
_cod_database_code 2225420
_cod_database_fobs_code 2225420

loop_
_symmetry_equiv_pos_as_xyz
'x, y, z'
'-x, y+1/2, -z+1/2'
'-x, -y, -z'
'x, -y-1/2, z-1/2'

loop_
_atom_site_type_symbol
_atom_site_label
_atom_site_fract_x
_atom_site_fract_y
_atom_site_fract_z
_atom_site_U_iso_or_equiv
_atom_site_adp_type
_atom_site_calc_flag
_atom_site_refinement_flags
_atom_site_occupancy
_atom_site_disorder_assembly
_atom_site_disorder_group
Mo Mo1 0.22482(4) 0.85534(3) 0.887331(11) 0.02978(11) Uani d . 1 . .
Mo Mo2 0.29551(4) 0.80787(3) 0.790559(11) 0.03177(11) Uani d . 1 . .
O O1 0.2230(4) 0.5812(2) 0.90476(9) 0.0521(8) Uani d . 1 . .
O O2 0.4274(4) 0.7577(3) 0.66998(11) 0.0634(9) Uani d . 1 . .
O O3 0.4369(6) 0.9323(3) 0.67758(13) 0.0831(12) Uani d . 1 . .
O O4 0.7408(4) 0.9014(3) 0.94201(12) 0.0563(8) Uani d . 1 . .
O O5 0.6097(4) 1.0562(3) 0.92403(11) 0.0552(8) Uani d . 1 . .
O O6 0.1261(5) 1.0549(3) 0.82612(12) 0.0675(10) Uani d . 1 . .
O O7 -0.1432(4) 0.7587(3) 0.85410(11) 0.0651(10) Uani d . 1 . .
O O8 0.6047(5) 0.9704(3) 0.80995(13) 0.0737(10) Uani d . 1 . .
O O9 0.5944(5) 0.6569(3) 0.77104(12) 0.0663(10) Uani d . 1 . .
N N1 0.2771(5) 0.5592(3) 0.99779(13) 0.0569(10) Uani d . 1 . .
C C1 0.3036(7) 0.5466(4) 1.04418(16) 0.0673(15) Uani d . 1 . .
H H1 0.3452 0.6037 1.0631 0.081 Uiso calc R 1 . .
C C2 0.2727(7) 0.4519(4) 1.06671(16) 0.0629(14) Uani d . 1 . .
H H2 0.2944 0.4472 1.0996 0.075 Uiso calc R 1 . .
C C3 0.2119(6) 0.3686(4) 1.04036(15) 0.0519(12) Uani d . 1 . .
H H3 0.1902 0.3058 1.0549 0.062 Uiso calc R 1 . .
C C4 0.1807(5) 0.3764(3) 0.99026(15) 0.0431(10) Uani d . 1 . .
C C5 0.1187(6) 0.2923(3) 0.96027(16) 0.0505(11) Uani d . 1 . .
H H5 0.1008 0.2267 0.9729 0.061 Uiso calc R 1 . .
C C6 0.0852(6) 0.3076(4) 0.91262(16) 0.0543(12) Uani d . 1 . .
H H6 0.0404 0.2523 0.8929 0.065 Uiso calc R 1 . .
C C7 0.1163(6) 0.4037(3) 0.89266(15) 0.0454(10) Uani d . 1 . .
H H7 0.0920 0.4117 0.8599 0.054 Uiso calc R 1 . .
C C8 0.1818(5) 0.4864(3) 0.92034(14) 0.0418(10) Uani d . 1 . .
C C9 0.2151(5) 0.4743(3) 0.97089(14) 0.0406(9) Uani d . 1 . .
C C10 0.1965(6) 0.5988(3) 0.85422(13) 0.0436(10) Uani d . 1 . .
H H10A 0.0738 0.5910 0.8403 0.052 Uiso calc R 1 . .
H H10B 0.2651 0.5496 0.8391 0.052 Uiso calc R 1 . .
C C11 0.2567(5) 0.7091(3) 0.84888(12) 0.0347(9) Uani d . 1 . .
C C12 0.4110(5) 0.7593(3) 0.86228(12) 0.0316(8) Uani d . 1 . .
H H12 0.5285 0.7351 0.8765 0.038 Uiso d R 1 . .
C C13 0.4045(5) 0.8172(3) 0.96022(13) 0.0381(9) Uani d . 1 . .
H H13 0.4893 0.7595 0.9660 0.046 Uiso d R 1 . .
C C14 0.2296(6) 0.8126(4) 0.96709(13) 0.0436(10) Uani d . 1 . .
H H14 0.1720 0.7521 0.9790 0.052 Uiso d R 1 . .
C C15 0.1585(5) 0.9153(4) 0.95922(13) 0.0432(10) Uani d . 1 . .
H H15 0.0422 0.9373 0.9645 0.052 Uiso d R 1 . .
C C16 0.2892(5) 0.9827(3) 0.94779(13) 0.0391(9) Uani d . 1 . .
H H16 0.2795 1.0590 0.9436 0.047 Uiso d R 1 . .
C C17 0.4428(5) 0.9215(3) 0.94789(12) 0.0336(8) Uani d . 1 . .
C C18 0.6130(5) 0.9562(3) 0.93762(13) 0.0398(10) Uani d . 1 . .
C C19 0.7730(6) 1.0965(5) 0.91356(19) 0.0720(16) Uani d . 1 . .
H H19A 0.8632 1.0886 0.9409 0.108 Uiso calc R 1 . .
H H19B 0.7596 1.1695 0.9053 0.108 Uiso calc R 1 . .
H H19C 0.8047 1.0580 0.8875 0.108 Uiso calc R 1 . .
C C20 0.1446(6) 0.9155(4) 0.73296(14) 0.0483(11) Uani d . 1 . .
H H20 0.1626 0.9912 0.7298 0.058 Uiso d R 1 . .
C C21 0.0138(6) 0.8680(4) 0.75394(15) 0.0517(12) Uani d . 1 . .
H H21 -0.0691 0.9056 0.7702 0.062 Uiso d R 1 . .
C C22 0.0149(6) 0.7593(4) 0.74664(14) 0.0522(12) Uani d . 1 . .
H H22 -0.0666 0.7083 0.7565 0.063 Uiso d R 1 . .
C C23 0.1485(6) 0.7372(4) 0.72051(13) 0.0460(10) Uani d . 1 . .
H H23 0.1719 0.6685 0.7074 0.055 Uiso d R 1 . .
C C24 0.2290(6) 0.8343(4) 0.71115(13) 0.0448(11) Uani d . 1 . .
C C25 0.3747(6) 0.8499(4) 0.68456(14) 0.0518(12) Uani d . 1 . .
C C26 0.5796(8) 0.7607(5) 0.6472(2) 0.0825(17) Uani d . 1 . .
H H26A 0.5589 0.8086 0.6209 0.124 Uiso calc R 1 . .
H H26B 0.6018 0.6917 0.6360 0.124 Uiso calc R 1 . .
H H26C 0.6794 0.7840 0.6695 0.124 Uiso calc R 1 . .
C C27 0.4917(5) 0.9115(3) 0.80390(14) 0.0427(10) Uani d . 1 . .
C C28 0.4856(6) 0.7096(3) 0.77944(14) 0.0415(10) Uani d . 1 . .
C C29 0.1655(5) 0.9754(4) 0.84529(14) 0.0430(10) Uani d . 1 . .
C C30 -0.0102(5) 0.7963(3) 0.86565(14) 0.0428(10) Uani d . 1 . .

loop_
_atom_site_aniso_label
_atom_site_aniso_U_11
_atom_site_aniso_U_22
_atom_site_aniso_U_33
_atom_site_aniso_U_12
_atom_site_aniso_U_13
_atom_site_aniso_U_23
Mo1 0.02632(18) 0.0338(2) 0.02849(18) -0.00216(13) 0.00266(13) -0.00110(13)
Mo2 0.0326(2) 0.0353(2) 0.02659(18) -0.00396(14) 0.00280(13) 0.00113(14)
O1 0.087(2) 0.0358(17) 0.0324(15) -0.0170(16) 0.0071(14) 0.0005(13)
O2 0.068(2) 0.070(2) 0.056(2) -0.0065(19) 0.0225(17) -0.0079(18)
O3 0.114(3) 0.069(3) 0.077(3) -0.019(2) 0.045(2) 0.011(2)
O4 0.0321(16) 0.059(2) 0.079(2) -0.0001(15) 0.0124(15) -0.0006(18)
O5 0.0436(18) 0.054(2) 0.065(2) -0.0148(15) 0.0003(14) 0.0098(16)
O6 0.097(3) 0.0415(19) 0.060(2) 0.0189(19) 0.0004(18) 0.0078(17)
O7 0.0340(18) 0.096(3) 0.064(2) -0.0204(18) 0.0043(15) -0.013(2)
O8 0.069(2) 0.068(2) 0.082(2) -0.035(2) 0.0067(19) 0.002(2)
O9 0.065(2) 0.071(2) 0.066(2) 0.0199(19) 0.0177(18) -0.0081(18)
N1 0.081(3) 0.041(2) 0.045(2) -0.003(2) -0.0002(19) -0.0025(18)
C1 0.103(4) 0.051(3) 0.042(3) 0.002(3) -0.006(3) -0.002(2)
C2 0.082(4) 0.068(4) 0.036(2) 0.015(3) 0.004(2) 0.010(2)
C3 0.061(3) 0.053(3) 0.043(2) 0.009(2) 0.012(2) 0.013(2)
C4 0.043(2) 0.037(2) 0.052(3) 0.0070(19) 0.0159(19) 0.006(2)
C5 0.063(3) 0.037(3) 0.057(3) -0.008(2) 0.024(2) 0.004(2)
C6 0.065(3) 0.046(3) 0.055(3) -0.022(2) 0.021(2) -0.009(2)
C7 0.058(3) 0.040(2) 0.039(2) -0.006(2) 0.0091(19) 0.0008(19)
C8 0.044(2) 0.036(2) 0.045(2) 0.0004(19) 0.0085(18) 0.0023(19)
C9 0.040(2) 0.043(2) 0.039(2) 0.0036(19) 0.0080(17) 0.0019(19)
C10 0.058(3) 0.039(2) 0.034(2) -0.009(2) 0.0075(19) -0.0002(18)
C11 0.048(2) 0.031(2) 0.0258(18) -0.0006(17) 0.0082(16) -0.0001(16)
C12 0.035(2) 0.034(2) 0.0272(18) 0.0073(17) 0.0079(15) 0.0027(16)
C13 0.039(2) 0.045(2) 0.0285(19) 0.0023(18) 0.0006(16) -0.0038(17)
C14 0.051(3) 0.053(3) 0.027(2) -0.012(2) 0.0098(18) -0.0007(19)
C15 0.035(2) 0.061(3) 0.036(2) -0.001(2) 0.0116(17) -0.007(2)
C16 0.041(2) 0.039(2) 0.036(2) 0.0017(18) 0.0019(17) -0.0083(18)
C17 0.030(2) 0.040(2) 0.0289(19) -0.0018(17) -0.0011(15) -0.0052(16)
C18 0.038(2) 0.044(3) 0.035(2) -0.009(2) 0.0008(17) -0.0040(18)
C19 0.058(3) 0.078(4) 0.077(4) -0.029(3) 0.004(3) 0.022(3)
C20 0.055(3) 0.054(3) 0.032(2) 0.004(2) -0.0038(19) 0.003(2)
C21 0.041(2) 0.073(3) 0.037(2) 0.006(2) -0.0046(19) 0.001(2)
C22 0.041(2) 0.072(3) 0.040(2) -0.015(2) -0.0030(18) -0.006(2)
C23 0.051(3) 0.050(3) 0.034(2) -0.008(2) -0.0023(18) -0.006(2)
C24 0.053(3) 0.052(3) 0.026(2) -0.004(2) -0.0028(18) 0.0025(18)
C25 0.064(3) 0.061(3) 0.030(2) -0.013(3) 0.008(2) 0.003(2)
C26 0.076(4) 0.101(5) 0.075(4) -0.003(4) 0.027(3) -0.004(4)
C27 0.045(2) 0.043(3) 0.039(2) -0.007(2) 0.0052(18) 0.0046(19)
C28 0.046(3) 0.045(3) 0.034(2) -0.004(2) 0.0077(18) 0.0006(18)
C29 0.045(2) 0.046(3) 0.037(2) 0.003(2) 0.0044(18) -0.003(2)
C30 0.035(2) 0.055(3) 0.037(2) -0.001(2) 0.0045(18) -0.003(2)

loop_
_atom_type_symbol
_atom_type_description
_atom_type_scat_dispersion_real
_atom_type_scat_dispersion_imag
_atom_type_scat_source
C C 0.0033 0.0016 'International Tables Vol C Tables 4.2.6.8 and 6.1.1.4'
H H 0.0000 0.0000 'International Tables Vol C Tables 4.2.6.8 and 6.1.1.4'
Mo Mo -1.6832 0.6857 'International Tables Vol C Tables 4.2.6.8 and 6.1.1.4'
N N 0.0061 0.0033 'International Tables Vol C Tables 4.2.6.8 and 6.1.1.4'
O O 0.0106 0.0060 'International Tables Vol C Tables 4.2.6.8 and 6.1.1.4'

loop_
_geom_angle_atom_site_label_1
_geom_angle_atom_site_label_2
_geom_angle_atom_site_label_3
_geom_angle_site_symmetry_1
_geom_angle_site_symmetry_3
_geom_angle
_geom_angle_publ_flag
C29 Mo1 C30 . . 89.90(18) ?
C29 Mo1 C12 . . 110.20(15) ?
C30 Mo1 C12 . . 108.77(16) ?
C29 Mo1 C11 . . 112.88(15) ?
C30 Mo1 C11 . . 72.37(16) ?
C12 Mo1 C11 . . 36.50(14) ?
C29 Mo1 C15 . . 102.97(16) ?
C30 Mo1 C15 . . 93.99(15) ?
C12 Mo1 C15 . . 139.24(14) ?
C11 Mo1 C15 . . 141.19(15) ?
C29 Mo1 C14 . . 138.27(17) ?
C30 Mo1 C14 . . 94.36(16) ?
C12 Mo1 C14 . . 107.56(15) ?
C11 Mo1 C14 . . 107.93(15) ?
C15 Mo1 C14 . . 35.35(15) ?
C29 Mo1 C13 . . 138.59(16) ?
C30 Mo1 C13 . . 125.06(16) ?
C12 Mo1 C13 . . 81.27(14) ?
C11 Mo1 C13 . . 99.77(14) ?
C15 Mo1 C13 . . 58.06(14) ?
C14 Mo1 C13 . . 34.82(14) ?
C29 Mo1 C17 . . 103.70(16) ?
C30 Mo1 C17 . . 150.95(14) ?
C12 Mo1 C17 . . 90.70(14) ?
C11 Mo1 C17 . . 122.87(14) ?
C15 Mo1 C17 . . 58.24(13) ?
C14 Mo1 C17 . . 58.47(14) ?
C13 Mo1 C17 . . 35.05(14) ?
C29 Mo1 C16 . . 84.98(16) ?
C30 Mo1 C16 . . 124.01(15) ?
C12 Mo1 C16 . . 125.27(14) ?
C11 Mo1 C16 . . 157.05(14) ?
C15 Mo1 C16 . . 34.90(14) ?
C14 Mo1 C16 . . 58.56(15) ?
C13 Mo1 C16 . . 58.18(14) ?
C17 Mo1 C16 . . 35.09(13) ?
C29 Mo1 Mo2 . . 69.26(12) ?
C30 Mo1 Mo2 . . 86.48(12) ?
C12 Mo1 Mo2 . . 47.06(9) ?
C11 Mo1 Mo2 . . 46.17(9) ?
C15 Mo1 Mo2 . . 172.23(11) ?
C14 Mo1 Mo2 . . 152.38(11) ?
C13 Mo1 Mo2 . . 127.49(10) ?
C17 Mo1 Mo2 . . 122.23(9) ?
C16 Mo1 Mo2 . . 140.55(10) ?
C27 Mo2 C28 . . 83.48(18) ?
C27 Mo2 C11 . . 116.18(15) ?
C28 Mo2 C11 . . 87.96(15) ?
C27 Mo2 C12 . . 80.38(15) ?
C28 Mo2 C12 . . 77.29(14) ?
C11 Mo2 C12 . . 36.32(14) ?
C27 Mo2 C24 . . 97.27(16) ?
C28 Mo2 C24 . . 88.75(16) ?
C11 Mo2 C24 . . 145.74(16) ?
C12 Mo2 C24 . . 166.01(15) ?
C27 Mo2 C20 . . 91.10(17) ?
C28 Mo2 C20 . . 123.69(15) ?
C11 Mo2 C20 . . 141.41(16) ?
C12 Mo2 C20 . . 156.56(15) ?
C24 Mo2 C20 . . 36.31(15) ?
C27 Mo2 C23 . . 131.81(15) ?
C28 Mo2 C23 . . 83.32(16) ?
C11 Mo2 C23 . . 109.40(15) ?
C12 Mo2 C23 . . 140.08(16) ?
C24 Mo2 C23 . . 36.38(15) ?
C20 Mo2 C23 . . 59.77(16) ?
C27 Mo2 C21 . . 118.77(17) ?
C28 Mo2 C21 . . 140.90(16) ?
C11 Mo2 C21 . . 106.79(16) ?
C12 Mo2 C21 . . 134.52(14) ?
C24 Mo2 C21 . . 58.59(16) ?
C20 Mo2 C21 . . 34.81(15) ?
C23 Mo2 C21 . . 57.72(16) ?
C27 Mo2 C22 . . 149.46(17) ?
C28 Mo2 C22 . . 112.41(17) ?
C11 Mo2 C22 . . 91.16(16) ?
C12 Mo2 C22 . . 127.40(16) ?
C24 Mo2 C22 . . 58.97(16) ?
C20 Mo2 C22 . . 58.36(17) ?
C23 Mo2 C22 . . 34.74(15) ?
C21 Mo2 C22 . . 34.09(17) ?
C27 Mo2 C29 . . 74.82(15) ?
C28 Mo2 C29 . . 150.76(14) ?
C11 Mo2 C29 . . 84.39(13) ?
C12 Mo2 C29 . . 79.92(12) ?
C24 Mo2 C29 . . 112.95(14) ?
C20 Mo2 C29 . . 76.77(14) ?
C23 Mo2 C29 . . 125.81(14) ?
C21 Mo2 C29 . . 68.09(14) ?
C22 Mo2 C29 . . 95.96(14) ?
C27 Mo2 Mo1 . . 86.85(11) ?
C28 Mo2 Mo1 . . 122.32(11) ?
C11 Mo2 Mo1 . . 47.43(10) ?
C12 Mo2 Mo1 . . 45.03(9) ?
C24 Mo2 Mo1 . . 148.92(12) ?
C20 Mo2 Mo1 . . 113.18(11) ?
C23 Mo2 Mo1 . . 138.11(11) ?
C21 Mo2 Mo1 . . 92.41(11) ?
C22 Mo2 Mo1 . . 104.12(11) ?
C29 Mo2 Mo1 . . 38.54(8) ?
C8 O1 C10 . . 118.2(3) ?
C25 O2 C26 . . 115.9(4) ?
C18 O5 C19 . . 115.3(4) ?
C1 N1 C9 . . 116.8(4) ?
N1 C1 C2 . . 123.9(5) ?
N1 C1 H1 . . 118.1 ?
C2 C1 H1 . . 118.1 ?
C3 C2 C1 . . 119.4(4) ?
C3 C2 H2 . . 120.3 ?
C1 C2 H2 . . 120.3 ?
C2 C3 C4 . . 119.9(4) ?
C2 C3 H3 . . 120.1 ?
C4 C3 H3 . . 120.1 ?
C5 C4 C9 . . 120.1(4) ?
C5 C4 C3 . . 123.2(4) ?
C9 C4 C3 . . 116.7(4) ?
C6 C5 C4 . . 119.5(4) ?
C6 C5 H5 . . 120.3 ?
C4 C5 H5 . . 120.3 ?
C5 C6 C7 . . 121.5(4) ?
C5 C6 H6 . . 119.2 ?
C7 C6 H6 . . 119.2 ?
C8 C7 C6 . . 121.0(4) ?
C8 C7 H7 . . 119.5 ?
C6 C7 H7 . . 119.5 ?
O1 C8 C7 . . 125.9(4) ?
O1 C8 C9 . . 114.9(4) ?
C7 C8 C9 . . 119.2(4) ?
N1 C9 C4 . . 123.4(4) ?
N1 C9 C8 . . 118.0(4) ?
C4 C9 C8 . . 118.7(4) ?
O1 C10 C11 . . 104.8(3) ?
O1 C10 H10A . . 110.8 ?
C11 C10 H10A . . 110.8 ?
O1 C10 H10B . . 110.8 ?
C11 C10 H10B . . 110.8 ?
H10A C10 H10B . . 108.9 ?
C12 C11 C10 . . 133.7(4) ?
C12 C11 Mo2 . . 73.0(2) ?
C10 C11 Mo2 . . 135.7(3) ?
C12 C11 Mo1 . . 68.2(2) ?
C10 C11 Mo1 . . 132.8(3) ?
Mo2 C11 Mo1 . . 86.40(14) ?
C11 C12 Mo1 . . 75.3(2) ?
C11 C12 Mo2 . . 70.7(2) ?
Mo1 C12 Mo2 . . 87.91(14) ?
C11 C12 H12 . . 132.9 ?
Mo1 C12 H12 . . 132.9 ?
Mo2 C12 H12 . . 132.9 ?
C14 C13 C17 . . 108.9(4) ?
C14 C13 Mo1 . . 72.3(2) ?
C17 C13 Mo1 . . 72.7(2) ?
C14 C13 H13 . . 125.4 ?
C17 C13 H13 . . 125.4 ?
Mo1 C13 H13 . . 125.4 ?
C13 C14 C15 . . 107.2(4) ?
C13 C14 Mo1 . . 72.9(2) ?
C15 C14 Mo1 . . 72.0(2) ?
C13 C14 H14 . . 126.2 ?
C15 C14 H14 . . 126.2 ?
Mo1 C14 H14 . . 126.2 ?
C16 C15 C14 . . 108.8(4) ?
C16 C15 Mo1 . . 73.5(2) ?
C14 C15 Mo1 . . 72.6(2) ?
C16 C15 H15 . . 125.4 ?
C14 C15 H15 . . 125.4 ?
Mo1 C15 H15 . . 125.4 ?
C15 C16 C17 . . 107.5(4) ?
C15 C16 Mo1 . . 71.6(2) ?
C17 C16 Mo1 . . 72.3(2) ?
C15 C16 H16 . . 126.1 ?
C17 C16 H16 . . 126.1 ?
Mo1 C16 H16 . . 126.1 ?
C13 C17 C16 . . 107.5(3) ?
C13 C17 C18 . . 124.5(4) ?
C16 C17 C18 . . 128.0(4) ?
C13 C17 Mo1 . . 72.2(2) ?
C16 C17 Mo1 . . 72.6(2) ?
C18 C17 Mo1 . . 120.9(2) ?
O4 C18 O5 . . 124.1(4) ?
O4 C18 C17 . . 123.9(4) ?
O5 C18 C17 . . 112.0(4) ?
O5 C19 H19A . . 109.5 ?
O5 C19 H19B . . 109.5 ?
H19A C19 H19B . . 109.5 ?
O5 C19 H19C . . 109.5 ?
H19A C19 H19C . . 109.5 ?
H19B C19 H19C . . 109.5 ?
C21 C20 C24 . . 107.3(4) ?
C21 C20 Mo2 . . 75.6(3) ?
C24 C20 Mo2 . . 70.6(2) ?
C21 C20 H20 . . 126.1 ?
C24 C20 H20 . . 126.1 ?
Mo2 C20 H20 . . 126.1 ?
C22 C21 C20 . . 109.8(4) ?
C22 C21 Mo2 . . 73.7(3) ?
C20 C21 Mo2 . . 69.6(2) ?
C22 C21 H21 . . 125.1 ?
C20 C21 H21 . . 125.1 ?
Mo2 C21 H21 . . 125.1 ?
C21 C22 C23 . . 107.5(4) ?
C21 C22 Mo2 . . 72.2(2) ?
C23 C22 Mo2 . . 69.3(2) ?
C21 C22 H22 . . 126.2 ?
C23 C22 H22 . . 126.2 ?
Mo2 C22 H22 . . 126.2 ?
C22 C23 C24 . . 108.2(4) ?
C22 C23 Mo2 . . 76.0(2) ?
C24 C23 Mo2 . . 70.2(2) ?
C22 C23 H23 . . 125.7 ?
C24 C23 H23 . . 125.7 ?
Mo2 C23 H23 . . 125.7 ?
C20 C24 C23 . . 107.2(4) ?
C20 C24 C25 . . 125.3(4) ?
C23 C24 C25 . . 127.5(4) ?
C20 C24 Mo2 . . 73.1(2) ?
C23 C24 Mo2 . . 73.4(2) ?
C25 C24 Mo2 . . 118.4(3) ?
O3 C25 O2 . . 124.7(5) ?
O3 C25 C24 . . 125.0(5) ?
O2 C25 C24 . . 110.2(4) ?
O2 C26 H26A . . 109.5 ?
O2 C26 H26B . . 109.5 ?
H26A C26 H26B . . 109.5 ?
O2 C26 H26C . . 109.5 ?
H26A C26 H26C . . 109.5 ?
H26B C26 H26C . . 109.5 ?
O8 C27 Mo2 . . 177.6(4) ?
O9 C28 Mo2 . . 176.3(4) ?
O6 C29 Mo1 . . 169.9(4) ?
O6 C29 Mo2 . . 117.8(3) ?
Mo1 C29 Mo2 . . 72.20(13) ?
O7 C30 Mo1 . . 177.2(4) ?

loop_
_geom_bond_atom_site_label_1
_geom_bond_atom_site_label_2
_geom_bond_site_symmetry_2
_geom_bond_distance
_geom_bond_publ_flag
Mo1 C29 . 1.949(5) ?
Mo1 C30 . 1.967(4) ?
Mo1 C12 . 2.108(4) ?
Mo1 C11 . 2.198(4) ?
Mo1 C15 . 2.334(4) ?
Mo1 C14 . 2.341(4) ?
Mo1 C13 . 2.349(4) ?
Mo1 C17 . 2.355(4) ?
Mo1 C16 . 2.360(4) ?
Mo1 Mo2 . 2.9778(5) ?
Mo2 C27 . 1.998(4) ?
Mo2 C28 . 1.999(5) ?
Mo2 C11 . 2.152(4) ?
Mo2 C12 . 2.181(3) ?
Mo2 C24 . 2.267(4) ?
Mo2 C20 . 2.300(4) ?
Mo2 C23 . 2.309(4) ?
Mo2 C21 . 2.376(4) ?
Mo2 C22 . 2.395(4) ?
Mo2 C29 . 2.925(4) ?
O1 C8 . 1.343(5) ?
O1 C10 . 1.443(5) ?
O2 C25 . 1.332(6) ?
O2 C26 . 1.444(6) ?
O3 C25 . 1.184(6) ?
O4 C18 . 1.200(5) ?
O5 C18 . 1.329(5) ?
O5 C19 . 1.443(5) ?
O6 C29 . 1.166(5) ?
O7 C30 . 1.132(5) ?
O8 C27 . 1.141(5) ?
O9 C28 . 1.135(5) ?
N1 C1 . 1.318(6) ?
N1 C9 . 1.364(5) ?
C1 C2 . 1.407(7) ?
C1 H1 . 0.9300 ?
C2 C3 . 1.337(7) ?
C2 H2 . 0.9300 ?
C3 C4 . 1.416(6) ?
C3 H3 . 0.9300 ?
C4 C5 . 1.402(6) ?
C4 C9 . 1.407(6) ?
C5 C6 . 1.358(6) ?
C5 H5 . 0.9300 ?
C6 C7 . 1.388(6) ?
C6 H6 . 0.9300 ?
C7 C8 . 1.360(6) ?
C7 H7 . 0.9300 ?
C8 C9 . 1.433(5) ?
C10 C11 . 1.494(5) ?
C10 H10A . 0.9700 ?
C10 H10B . 0.9700 ?
C11 C12 . 1.351(5) ?
C12 H12 . 0.9800 ?
C13 C14 . 1.403(6) ?
C13 C17 . 1.416(6) ?
C13 H13 . 0.9800 ?
C14 C15 . 1.420(6) ?
C14 H14 . 0.9801 ?
C15 C16 . 1.408(6) ?
C15 H15 . 0.9800 ?
C16 C17 . 1.421(5) ?
C16 H16 . 0.9800 ?
C17 C18 . 1.467(5) ?
C19 H19A . 0.9600 ?
C19 H19B . 0.9600 ?
C19 H19C . 0.9600 ?
C20 C21 . 1.401(6) ?
C20 C24 . 1.424(6) ?
C20 H20 . 0.9800 ?
C21 C22 . 1.399(7) ?
C21 H21 . 0.9799 ?
C22 C23 . 1.407(6) ?
C22 H22 . 0.9800 ?
C23 C24 . 1.429(6) ?
C23 H23 . 0.9801 ?
C24 C25 . 1.480(6) ?
C26 H26A . 0.9600 ?
C26 H26B . 0.9600 ?
C26 H26C . 0.9600 ?

loop_
_geom_hbond_atom_site_label_D
_geom_hbond_atom_site_label_H
_geom_hbond_atom_site_label_A
_geom_hbond_site_symmetry_A
_geom_hbond_distance_DH
_geom_hbond_distance_HA
_geom_hbond_distance_DA
_geom_hbond_angle_DHA
C14 H14 N1 . 0.98 2.61 3.344(6) 131.7
C15 H15 O4 1_455 0.98 2.36 3.191(5) 142.7

loop_
_geom_torsion_atom_site_label_1
_geom_torsion_atom_site_label_2
_geom_torsion_atom_site_label_3
_geom_torsion_atom_site_label_4
_geom_torsion_site_symmetry_1
_geom_torsion_site_symmetry_2
_geom_torsion_site_symmetry_3
_geom_torsion_site_symmetry_4
_geom_torsion
_geom_torsion_publ_flag
C29 Mo1 Mo2 C27 . . . . 69.40(18) ?
C30 Mo1 Mo2 C27 . . . . 160.62(18) ?
C12 Mo1 Mo2 C27 . . . . -79.54(19) ?
C11 Mo1 Mo2 C27 . . . . -130.58(19) ?
C14 Mo1 Mo2 C27 . . . . -106.7(3) ?
C13 Mo1 Mo2 C27 . . . . -66.68(18) ?
C17 Mo1 Mo2 C27 . . . . -24.08(17) ?
C16 Mo1 Mo2 C27 . . . . 16.80(19) ?
C29 Mo1 Mo2 C28 . . . . 149.6(2) ?
C30 Mo1 Mo2 C28 . . . . -119.13(19) ?
C12 Mo1 Mo2 C28 . . . . 0.7(2) ?
C11 Mo1 Mo2 C28 . . . . -50.3(2) ?
C14 Mo1 Mo2 C28 . . . . -26.4(3) ?
C13 Mo1 Mo2 C28 . . . . 13.57(19) ?
C17 Mo1 Mo2 C28 . . . . 56.17(18) ?
C16 Mo1 Mo2 C28 . . . . 97.1(2) ?
C29 Mo1 Mo2 C11 . . . . -160.0(2) ?
C30 Mo1 Mo2 C11 . . . . -68.80(19) ?
C12 Mo1 Mo2 C11 . . . . 51.0(2) ?
C14 Mo1 Mo2 C11 . . . . 23.9(3) ?
C13 Mo1 Mo2 C11 . . . . 63.91(19) ?
C17 Mo1 Mo2 C11 . . . . 106.51(18) ?
C16 Mo1 Mo2 C11 . . . . 147.4(2) ?
C29 Mo1 Mo2 C12 . . . . 148.9(2) ?
C30 Mo1 Mo2 C12 . . . . -119.84(19) ?
C11 Mo1 Mo2 C12 . . . . -51.0(2) ?
C14 Mo1 Mo2 C12 . . . . -27.2(3) ?
C13 Mo1 Mo2 C12 . . . . 12.86(19) ?
C17 Mo1 Mo2 C12 . . . . 55.47(19) ?
C16 Mo1 Mo2 C12 . . . . 96.3(2) ?
C29 Mo1 Mo2 C24 . . . . -29.5(3) ?
C30 Mo1 Mo2 C24 . . . . 61.7(3) ?
C12 Mo1 Mo2 C24 . . . . -178.4(3) ?
C11 Mo1 Mo2 C24 . . . . 130.5(3) ?
C14 Mo1 Mo2 C24 . . . . 154.4(3) ?
C13 Mo1 Mo2 C24 . . . . -165.6(3) ?
C17 Mo1 Mo2 C24 . . . . -123.0(2) ?
C16 Mo1 Mo2 C24 . . . . -82.1(3) ?
C29 Mo1 Mo2 C20 . . . . -20.45(19) ?
C30 Mo1 Mo2 C20 . . . . 70.77(18) ?
C12 Mo1 Mo2 C20 . . . . -169.39(19) ?
C11 Mo1 Mo2 C20 . . . . 139.57(19) ?
C14 Mo1 Mo2 C20 . . . . 163.5(3) ?
C13 Mo1 Mo2 C20 . . . . -156.53(18) ?
C17 Mo1 Mo2 C20 . . . . -113.93(17) ?
C16 Mo1 Mo2 C20 . . . . -73.0(2) ?
C29 Mo1 Mo2 C23 . . . . -90.4(2) ?
C30 Mo1 Mo2 C23 . . . . 0.8(2) ?
C12 Mo1 Mo2 C23 . . . . 120.7(2) ?
C11 Mo1 Mo2 C23 . . . . 69.6(2) ?
C14 Mo1 Mo2 C23 . . . . 93.5(3) ?
C13 Mo1 Mo2 C23 . . . . 133.5(2) ?
C17 Mo1 Mo2 C23 . . . . 176.1(2) ?
C16 Mo1 Mo2 C23 . . . . -143.0(2) ?
C29 Mo1 Mo2 C21 . . . . -49.30(18) ?
C30 Mo1 Mo2 C21 . . . . 41.93(18) ?
C12 Mo1 Mo2 C21 . . . . 161.76(19) ?
C11 Mo1 Mo2 C21 . . . . 110.72(19) ?
C14 Mo1 Mo2 C21 . . . . 134.6(3) ?
C13 Mo1 Mo2 C21 . . . . 174.63(18) ?
C17 Mo1 Mo2 C21 . . . . -142.77(17) ?
C16 Mo1 Mo2 C21 . . . . -101.9(2) ?
C29 Mo1 Mo2 C22 . . . . -81.72(19) ?
C30 Mo1 Mo2 C22 . . . . 9.50(18) ?
C12 Mo1 Mo2 C22 . . . . 129.3(2) ?
C11 Mo1 Mo2 C22 . . . . 78.3(2) ?
C14 Mo1 Mo2 C22 . . . . 102.2(3) ?
C13 Mo1 Mo2 C22 . . . . 142.21(18) ?
C17 Mo1 Mo2 C22 . . . . -175.19(18) ?
C16 Mo1 Mo2 C22 . . . . -134.3(2) ?
C30 Mo1 Mo2 C29 . . . . 91.22(18) ?
C12 Mo1 Mo2 C29 . . . . -148.9(2) ?
C11 Mo1 Mo2 C29 . . . . 160.0(2) ?
C14 Mo1 Mo2 C29 . . . . -176.1(3) ?
C13 Mo1 Mo2 C29 . . . . -136.08(19) ?
C17 Mo1 Mo2 C29 . . . . -93.48(18) ?
C16 Mo1 Mo2 C29 . . . . -52.6(2) ?
C9 N1 C1 C2 . . . . 0.4(8) ?
N1 C1 C2 C3 . . . . -0.4(9) ?
C1 C2 C3 C4 . . . . 0.5(8) ?
C2 C3 C4 C5 . . . . 179.3(5) ?
C2 C3 C4 C9 . . . . -0.6(7) ?
C9 C4 C5 C6 . . . . -2.8(7) ?
C3 C4 C5 C6 . . . . 177.2(4) ?
C4 C5 C6 C7 . . . . 2.2(7) ?
C5 C6 C7 C8 . . . . 0.0(7) ?
C10 O1 C8 C7 . . . . -0.1(6) ?
C10 O1 C8 C9 . . . . 178.8(4) ?
C6 C7 C8 O1 . . . . 177.3(4) ?
C6 C7 C8 C9 . . . . -1.5(7) ?
C1 N1 C9 C4 . . . . -0.5(7) ?
C1 N1 C9 C8 . . . . 178.8(4) ?
C5 C4 C9 N1 . . . . -179.3(4) ?
C3 C4 C9 N1 . . . . 0.6(6) ?
C5 C4 C9 C8 . . . . 1.3(6) ?
C3 C4 C9 C8 . . . . -178.7(4) ?
O1 C8 C9 N1 . . . . 2.5(6) ?
C7 C8 C9 N1 . . . . -178.6(4) ?
O1 C8 C9 C4 . . . . -178.1(4) ?
C7 C8 C9 C4 . . . . 0.8(6) ?
C8 O1 C10 C11 . . . . -179.1(3) ?
O1 C10 C11 C12 . . . . 59.7(6) ?
O1 C10 C11 Mo2 . . . . 173.4(3) ?
O1 C10 C11 Mo1 . . . . -40.9(5) ?
C27 Mo2 C11 C12 . . . . -10.6(3) ?
C28 Mo2 C11 C12 . . . . 71.1(2) ?
C24 Mo2 C11 C12 . . . . 155.9(3) ?
C20 Mo2 C11 C12 . . . . -141.1(3) ?
C23 Mo2 C11 C12 . . . . 153.3(2) ?
C21 Mo2 C11 C12 . . . . -145.7(2) ?
C22 Mo2 C11 C12 . . . . -176.5(2) ?
C29 Mo2 C11 C12 . . . . -80.6(2) ?
Mo1 Mo2 C11 C12 . . . . -68.2(2) ?
C27 Mo2 C11 C10 . . . . -146.8(4) ?
C28 Mo2 C11 C10 . . . . -65.1(4) ?
C12 Mo2 C11 C10 . . . . -136.2(5) ?
C24 Mo2 C11 C10 . . . . 19.7(6) ?
C20 Mo2 C11 C10 . . . . 82.6(5) ?
C23 Mo2 C11 C10 . . . . 17.1(5) ?
C21 Mo2 C11 C10 . . . . 78.1(4) ?
C22 Mo2 C11 C10 . . . . 47.3(4) ?
C29 Mo2 C11 C10 . . . . 143.2(4) ?
Mo1 Mo2 C11 C10 . . . . 155.5(5) ?
C27 Mo2 C11 Mo1 . . . . 57.68(19) ?
C28 Mo2 C11 Mo1 . . . . 139.39(15) ?
C12 Mo2 C11 Mo1 . . . . 68.2(2) ?
C24 Mo2 C11 Mo1 . . . . -135.8(2) ?
C20 Mo2 C11 Mo1 . . . . -72.9(3) ?
C23 Mo2 C11 Mo1 . . . . -138.42(14) ?
C21 Mo2 C11 Mo1 . . . . -77.44(16) ?
C22 Mo2 C11 Mo1 . . . . -108.23(16) ?
C29 Mo2 C11 Mo1 . . . . -12.35(12) ?
C29 Mo1 C11 C12 . . . . 93.4(2) ?
C30 Mo1 C11 C12 . . . . 175.6(3) ?
C15 Mo1 C11 C12 . . . . -110.6(3) ?
C14 Mo1 C11 C12 . . . . -95.5(2) ?
C13 Mo1 C11 C12 . . . . -60.6(2) ?
C17 Mo1 C11 C12 . . . . -31.9(3) ?
C16 Mo1 C11 C12 . . . . -45.4(4) ?
Mo2 Mo1 C11 C12 . . . . 73.1(2) ?
C29 Mo1 C11 C10 . . . . -136.5(4) ?
C30 Mo1 C11 C10 . . . . -54.3(4) ?
C12 Mo1 C11 C10 . . . . 130.1(5) ?
C15 Mo1 C11 C10 . . . . 19.5(5) ?
C14 Mo1 C11 C10 . . . . 34.6(4) ?
C13 Mo1 C11 C10 . . . . 69.5(4) ?
C17 Mo1 C11 C10 . . . . 98.2(4) ?
C16 Mo1 C11 C10 . . . . 84.7(5) ?
Mo2 Mo1 C11 C10 . . . . -156.8(5) ?
C29 Mo1 C11 Mo2 . . . . 20.30(19) ?
C30 Mo1 C11 Mo2 . . . . 102.47(17) ?
C12 Mo1 C11 Mo2 . . . . -73.1(2) ?
C15 Mo1 C11 Mo2 . . . . 176.28(16) ?
C14 Mo1 C11 Mo2 . . . . -168.62(13) ?
C13 Mo1 C11 Mo2 . . . . -133.69(13) ?
C17 Mo1 C11 Mo2 . . . . -105.06(15) ?
C16 Mo1 C11 Mo2 . . . . -118.5(3) ?
C10 C11 C12 Mo1 . . . . -129.0(4) ?
Mo2 C11 C12 Mo1 . . . . 92.97(11) ?
C10 C11 C12 Mo2 . . . . 138.0(4) ?
Mo1 C11 C12 Mo2 . . . . -92.97(11) ?
C29 Mo1 C12 C11 . . . . -101.5(2) ?
C30 Mo1 C12 C11 . . . . -4.4(3) ?
C15 Mo1 C12 C11 . . . . 116.0(3) ?
C14 Mo1 C12 C11 . . . . 96.6(2) ?
C13 Mo1 C12 C11 . . . . 119.7(2) ?
C17 Mo1 C12 C11 . . . . 153.6(2) ?
C16 Mo1 C12 C11 . . . . 160.1(2) ?
Mo2 Mo1 C12 C11 . . . . -70.6(2) ?
C29 Mo1 C12 Mo2 . . . . -30.94(19) ?
C30 Mo1 C12 Mo2 . . . . 66.12(17) ?
C11 Mo1 C12 Mo2 . . . . 70.6(2) ?
C15 Mo1 C12 Mo2 . . . . -173.43(17) ?
C14 Mo1 C12 Mo2 . . . . 167.18(13) ?
C13 Mo1 C12 Mo2 . . . . -169.70(15) ?
C17 Mo1 C12 Mo2 . . . . -135.82(14) ?
C16 Mo1 C12 Mo2 . . . . -129.33(14) ?
C27 Mo2 C12 C11 . . . . 170.4(3) ?
C28 Mo2 C12 C11 . . . . -104.2(2) ?
C24 Mo2 C12 C11 . . . . -108.2(6) ?
C20 Mo2 C12 C11 . . . . 100.4(4) ?
C23 Mo2 C12 C11 . . . . -41.3(3) ?
C21 Mo2 C12 C11 . . . . 49.2(3) ?
C22 Mo2 C12 C11 . . . . 4.4(3) ?
C29 Mo2 C12 C11 . . . . 94.3(2) ?
Mo1 Mo2 C12 C11 . . . . 75.2(2) ?
C27 Mo2 C12 Mo1 . . . . 95.19(16) ?
C28 Mo2 C12 Mo1 . . . . -179.39(17) ?
C11 Mo2 C12 Mo1 . . . . -75.2(2) ?
C24 Mo2 C12 Mo1 . . . . 176.6(6) ?
C20 Mo2 C12 Mo1 . . . . 25.2(4) ?
C23 Mo2 C12 Mo1 . . . . -116.5(2) ?
C21 Mo2 C12 Mo1 . . . . -26.0(3) ?
C22 Mo2 C12 Mo1 . . . . -70.8(2) ?
C29 Mo2 C12 Mo1 . . . . 19.06(12) ?
C29 Mo1 C13 C14 . . . . 110.2(3) ?
C30 Mo1 C13 C14 . . . . -32.2(3) ?
C12 Mo1 C13 C14 . . . . -139.0(3) ?
C11 Mo1 C13 C14 . . . . -107.4(3) ?
C15 Mo1 C13 C14 . . . . 38.1(2) ?
C17 Mo1 C13 C14 . . . . 117.1(4) ?
C16 Mo1 C13 C14 . . . . 79.4(3) ?
Mo2 Mo1 C13 C14 . . . . -148.5(2) ?
C29 Mo1 C13 C17 . . . . -6.8(4) ?
C30 Mo1 C13 C17 . . . . -149.2(2) ?
C12 Mo1 C13 C17 . . . . 103.9(2) ?
C11 Mo1 C13 C17 . . . . 135.5(2) ?
C15 Mo1 C13 C17 . . . . -79.0(3) ?
C14 Mo1 C13 C17 . . . . -117.1(4) ?
C16 Mo1 C13 C17 . . . . -37.6(2) ?
Mo2 Mo1 C13 C17 . . . . 94.4(2) ?
C17 C13 C14 C15 . . . . -0.3(4) ?
Mo1 C13 C14 C15 . . . . -64.3(3) ?
C17 C13 C14 Mo1 . . . . 64.0(3) ?
C29 Mo1 C14 C13 . . . . -111.2(3) ?
C30 Mo1 C14 C13 . . . . 154.1(3) ?
C12 Mo1 C14 C13 . . . . 42.8(3) ?
C11 Mo1 C14 C13 . . . . 81.2(3) ?
C15 Mo1 C14 C13 . . . . -115.2(4) ?
C17 Mo1 C14 C13 . . . . -36.9(2) ?
C16 Mo1 C14 C13 . . . . -78.3(3) ?
Mo2 Mo1 C14 C13 . . . . 63.3(4) ?
C29 Mo1 C14 C15 . . . . 4.0(4) ?
C30 Mo1 C14 C15 . . . . -90.7(3) ?
C12 Mo1 C14 C15 . . . . 158.0(2) ?
C11 Mo1 C14 C15 . . . . -163.6(2) ?
C13 Mo1 C14 C15 . . . . 115.2(4) ?
C17 Mo1 C14 C15 . . . . 78.3(3) ?
C16 Mo1 C14 C15 . . . . 36.9(2) ?
Mo2 Mo1 C14 C15 . . . . 178.51(18) ?
C13 C14 C15 C16 . . . . -0.3(4) ?
Mo1 C14 C15 C16 . . . . -65.1(3) ?
C13 C14 C15 Mo1 . . . . 64.9(3) ?
C29 Mo1 C15 C16 . . . . -60.8(3) ?
C30 Mo1 C15 C16 . . . . -151.6(3) ?
C12 Mo1 C15 C16 . . . . 83.3(3) ?
C11 Mo1 C15 C16 . . . . 141.8(3) ?
C14 Mo1 C15 C16 . . . . 116.4(4) ?
C13 Mo1 C15 C16 . . . . 78.9(3) ?
C17 Mo1 C15 C16 . . . . 37.4(2) ?
C29 Mo1 C15 C14 . . . . -177.3(3) ?
C30 Mo1 C15 C14 . . . . 91.9(3) ?
C12 Mo1 C15 C14 . . . . -33.2(4) ?
C11 Mo1 C15 C14 . . . . 25.4(4) ?
C13 Mo1 C15 C14 . . . . -37.5(2) ?
C17 Mo1 C15 C14 . . . . -79.0(3) ?
C16 Mo1 C15 C14 . . . . -116.4(4) ?
C14 C15 C16 C17 . . . . 0.7(4) ?
Mo1 C15 C16 C17 . . . . -63.8(3) ?
C14 C15 C16 Mo1 . . . . 64.5(3) ?
C29 Mo1 C16 C15 . . . . 121.3(3) ?
C30 Mo1 C16 C15 . . . . 34.9(3) ?
C12 Mo1 C16 C15 . . . . -127.4(2) ?
C11 Mo1 C16 C15 . . . . -96.2(4) ?
C14 Mo1 C16 C15 . . . . -37.4(2) ?
C13 Mo1 C16 C15 . . . . -78.5(3) ?
C17 Mo1 C16 C15 . . . . -116.1(3) ?
Mo2 Mo1 C16 C15 . . . . 169.55(19) ?
C29 Mo1 C16 C17 . . . . -122.6(3) ?
C30 Mo1 C16 C17 . . . . 150.9(2) ?
C12 Mo1 C16 C17 . . . . -11.3(3) ?
C11 Mo1 C16 C17 . . . . 19.9(5) ?
C15 Mo1 C16 C17 . . . . 116.1(3) ?
C14 Mo1 C16 C17 . . . . 78.7(3) ?
C13 Mo1 C16 C17 . . . . 37.6(2) ?
Mo2 Mo1 C16 C17 . . . . -74.4(3) ?
C14 C13 C17 C16 . . . . 0.8(4) ?
Mo1 C13 C17 C16 . . . . 64.5(2) ?
C14 C13 C17 C18 . . . . -179.5(3) ?
Mo1 C13 C17 C18 . . . . -115.7(3) ?
C14 C13 C17 Mo1 . . . . -63.7(3) ?
C15 C16 C17 C13 . . . . -0.9(4) ?
Mo1 C16 C17 C13 . . . . -64.3(2) ?
C15 C16 C17 C18 . . . . 179.3(3) ?
Mo1 C16 C17 C18 . . . . 116.0(4) ?
C15 C16 C17 Mo1 . . . . 63.3(3) ?
C29 Mo1 C17 C13 . . . . 175.4(2) ?
C30 Mo1 C17 C13 . . . . 59.6(4) ?
C12 Mo1 C17 C13 . . . . -73.6(2) ?
C11 Mo1 C17 C13 . . . . -55.3(3) ?
C15 Mo1 C17 C13 . . . . 78.4(3) ?
C14 Mo1 C17 C13 . . . . 36.6(2) ?
C16 Mo1 C17 C13 . . . . 115.6(3) ?
Mo2 Mo1 C17 C13 . . . . -110.7(2) ?
C29 Mo1 C17 C16 . . . . 59.8(3) ?
C30 Mo1 C17 C16 . . . . -56.0(4) ?
C12 Mo1 C17 C16 . . . . 170.8(2) ?
C11 Mo1 C17 C16 . . . . -170.9(2) ?
C15 Mo1 C17 C16 . . . . -37.2(2) ?
C14 Mo1 C17 C16 . . . . -79.0(3) ?
C13 Mo1 C17 C16 . . . . -115.6(3) ?
Mo2 Mo1 C17 C16 . . . . 133.7(2) ?
C29 Mo1 C17 C18 . . . . -64.6(3) ?
C30 Mo1 C17 C18 . . . . 179.7(3) ?
C12 Mo1 C17 C18 . . . . 46.4(3) ?
C11 Mo1 C17 C18 . . . . 64.8(4) ?
C15 Mo1 C17 C18 . . . . -161.5(4) ?
C14 Mo1 C17 C18 . . . . 156.7(4) ?
C13 Mo1 C17 C18 . . . . 120.1(4) ?
C16 Mo1 C17 C18 . . . . -124.3(4) ?
Mo2 Mo1 C17 C18 . . . . 9.4(4) ?
C19 O5 C18 O4 . . . . 1.2(6) ?
C19 O5 C18 C17 . . . . 179.6(3) ?
C13 C17 C18 O4 . . . . -5.7(6) ?
C16 C17 C18 O4 . . . . 174.0(4) ?
Mo1 C17 C18 O4 . . . . -94.5(4) ?
C13 C17 C18 O5 . . . . 175.9(3) ?
C16 C17 C18 O5 . . . . -4.4(5) ?
Mo1 C17 C18 O5 . . . . 87.0(4) ?
C27 Mo2 C20 C21 . . . . -144.7(3) ?
C28 Mo2 C20 C21 . . . . 132.5(3) ?
C11 Mo2 C20 C21 . . . . -7.6(4) ?
C12 Mo2 C20 C21 . . . . -76.7(5) ?
C24 Mo2 C20 C21 . . . . 114.5(4) ?
C23 Mo2 C20 C21 . . . . 75.8(3) ?
C22 Mo2 C20 C21 . . . . 35.1(3) ?
C29 Mo2 C20 C21 . . . . -70.5(3) ?
Mo1 Mo2 C20 C21 . . . . -57.6(3) ?
C27 Mo2 C20 C24 . . . . 100.8(3) ?
C28 Mo2 C20 C24 . . . . 17.9(3) ?
C11 Mo2 C20 C24 . . . . -122.2(3) ?
C12 Mo2 C20 C24 . . . . 168.7(3) ?
C23 Mo2 C20 C24 . . . . -38.7(3) ?
C21 Mo2 C20 C24 . . . . -114.5(4) ?
C22 Mo2 C20 C24 . . . . -79.4(3) ?
C29 Mo2 C20 C24 . . . . 174.9(3) ?
Mo1 Mo2 C20 C24 . . . . -172.1(2) ?
C24 C20 C21 C22 . . . . 0.9(5) ?
Mo2 C20 C21 C22 . . . . -63.1(3) ?
C24 C20 C21 Mo2 . . . . 64.0(3) ?
C27 Mo2 C21 C22 . . . . 160.3(2) ?
C28 Mo2 C21 C22 . . . . 42.3(4) ?
C11 Mo2 C21 C22 . . . . -65.9(3) ?
C12 Mo2 C21 C22 . . . . -93.8(3) ?
C24 Mo2 C21 C22 . . . . 79.9(3) ?
C20 Mo2 C21 C22 . . . . 119.0(4) ?
C23 Mo2 C21 C22 . . . . 36.8(2) ?
C29 Mo2 C21 C22 . . . . -142.5(3) ?
Mo1 Mo2 C21 C22 . . . . -111.9(2) ?
C27 Mo2 C21 C20 . . . . 41.3(3) ?
C28 Mo2 C21 C20 . . . . -76.8(4) ?
C11 Mo2 C21 C20 . . . . 175.0(3) ?
C12 Mo2 C21 C20 . . . . 147.1(3) ?
C24 Mo2 C21 C20 . . . . -39.1(3) ?
C23 Mo2 C21 C20 . . . . -82.3(3) ?
C22 Mo2 C21 C20 . . . . -119.0(4) ?
C29 Mo2 C21 C20 . . . . 98.4(3) ?
Mo1 Mo2 C21 C20 . . . . 129.0(3) ?
C20 C21 C22 C23 . . . . -0.1(5) ?
Mo2 C21 C22 C23 . . . . -60.6(3) ?
C20 C21 C22 Mo2 . . . . 60.6(3) ?
C27 Mo2 C22 C21 . . . . -35.5(4) ?
C28 Mo2 C22 C21 . . . . -152.7(3) ?
C11 Mo2 C22 C21 . . . . 119.0(3) ?
C12 Mo2 C22 C21 . . . . 116.4(3) ?
C24 Mo2 C22 C21 . . . . -78.7(3) ?
C20 Mo2 C22 C21 . . . . -35.9(3) ?
C23 Mo2 C22 C21 . . . . -117.3(4) ?
C29 Mo2 C22 C21 . . . . 34.6(3) ?
Mo1 Mo2 C22 C21 . . . . 72.9(3) ?
C27 Mo2 C22 C23 . . . . 81.8(4) ?
C28 Mo2 C22 C23 . . . . -35.4(3) ?
C11 Mo2 C22 C23 . . . . -123.6(3) ?
C12 Mo2 C22 C23 . . . . -126.3(3) ?
C24 Mo2 C22 C23 . . . . 38.6(3) ?
C20 Mo2 C22 C23 . . . . 81.4(3) ?
C21 Mo2 C22 C23 . . . . 117.3(4) ?
C29 Mo2 C22 C23 . . . . 151.9(3) ?
Mo1 Mo2 C22 C23 . . . . -169.8(3) ?
C21 C22 C23 C24 . . . . -0.8(5) ?
Mo2 C22 C23 C24 . . . . -63.3(3) ?
C21 C22 C23 Mo2 . . . . 62.5(3) ?
C27 Mo2 C23 C22 . . . . -137.6(3) ?
C28 Mo2 C23 C22 . . . . 147.4(3) ?
C11 Mo2 C23 C22 . . . . 61.9(3) ?
C12 Mo2 C23 C22 . . . . 86.4(4) ?
C24 Mo2 C23 C22 . . . . -115.6(4) ?
C20 Mo2 C23 C22 . . . . -77.0(3) ?
C21 Mo2 C23 C22 . . . . -36.1(3) ?
C29 Mo2 C23 C22 . . . . -35.3(3) ?
Mo1 Mo2 C23 C22 . . . . 14.9(4) ?
C27 Mo2 C23 C24 . . . . -22.0(4) ?
C28 Mo2 C23 C24 . . . . -97.0(3) ?
C11 Mo2 C23 C24 . . . . 177.5(3) ?
C12 Mo2 C23 C24 . . . . -158.0(3) ?
C20 Mo2 C23 C24 . . . . 38.6(3) ?
C21 Mo2 C23 C24 . . . . 79.5(3) ?
C22 Mo2 C23 C24 . . . . 115.6(4) ?
C29 Mo2 C23 C24 . . . . 80.3(3) ?
Mo1 Mo2 C23 C24 . . . . 130.5(2) ?
C21 C20 C24 C23 . . . . -1.3(5) ?
Mo2 C20 C24 C23 . . . . 66.0(3) ?
C21 C20 C24 C25 . . . . 179.5(4) ?
Mo2 C20 C24 C25 . . . . -113.1(4) ?
C21 C20 C24 Mo2 . . . . -67.3(3) ?
C22 C23 C24 C20 . . . . 1.3(5) ?
Mo2 C23 C24 C20 . . . . -65.8(3) ?
C22 C23 C24 C25 . . . . -179.6(4) ?
Mo2 C23 C24 C25 . . . . 113.3(4) ?
C22 C23 C24 Mo2 . . . . 67.1(3) ?
C27 Mo2 C24 C20 . . . . -81.9(3) ?
C28 Mo2 C24 C20 . . . . -165.2(3) ?
C11 Mo2 C24 C20 . . . . 110.3(3) ?
C12 Mo2 C24 C20 . . . . -161.3(6) ?
C23 Mo2 C24 C20 . . . . 114.4(4) ?
C21 Mo2 C24 C20 . . . . 37.5(3) ?
C22 Mo2 C24 C20 . . . . 77.6(3) ?
C29 Mo2 C24 C20 . . . . -5.4(3) ?
Mo1 Mo2 C24 C20 . . . . 14.1(4) ?
C27 Mo2 C24 C23 . . . . 163.7(3) ?
C28 Mo2 C24 C23 . . . . 80.4(3) ?
C11 Mo2 C24 C23 . . . . -4.1(4) ?
C12 Mo2 C24 C23 . . . . 84.3(7) ?
C20 Mo2 C24 C23 . . . . -114.4(4) ?
C21 Mo2 C24 C23 . . . . -76.9(3) ?
C22 Mo2 C24 C23 . . . . -36.8(3) ?
C29 Mo2 C24 C23 . . . . -119.8(3) ?
Mo1 Mo2 C24 C23 . . . . -100.3(3) ?
C27 Mo2 C24 C25 . . . . 39.6(4) ?
C28 Mo2 C24 C25 . . . . -43.7(4) ?
C11 Mo2 C24 C25 . . . . -128.2(4) ?
C12 Mo2 C24 C25 . . . . -39.8(8) ?
C20 Mo2 C24 C25 . . . . 121.5(5) ?
C23 Mo2 C24 C25 . . . . -124.1(5) ?
C21 Mo2 C24 C25 . . . . 159.0(4) ?
C22 Mo2 C24 C25 . . . . -161.0(4) ?
C29 Mo2 C24 C25 . . . . 116.1(4) ?
Mo1 Mo2 C24 C25 . . . . 135.6(3) ?
C26 O2 C25 O3 . . . . 4.7(7) ?
C26 O2 C25 C24 . . . . -174.6(4) ?
C20 C24 C25 O3 . . . . -1.3(7) ?
C23 C24 C25 O3 . . . . 179.8(5) ?
Mo2 C24 C25 O3 . . . . -90.0(6) ?
C20 C24 C25 O2 . . . . 178.1(4) ?
C23 C24 C25 O2 . . . . -0.9(6) ?
Mo2 C24 C25 O2 . . . . 89.4(4) ?
C30 Mo1 C29 O6 . . . . 101(2) ?
C12 Mo1 C29 O6 . . . . -149(2) ?
C11 Mo1 C29 O6 . . . . 171(2) ?
C15 Mo1 C29 O6 . . . . 7(2) ?
C14 Mo1 C29 O6 . . . . 4(2) ?
C13 Mo1 C29 O6 . . . . -49(2) ?
C17 Mo1 C29 O6 . . . . -53(2) ?
C16 Mo1 C29 O6 . . . . -24(2) ?
Mo2 Mo1 C29 O6 . . . . -173(2) ?
C30 Mo1 C29 Mo2 . . . . -86.28(13) ?
C12 Mo1 C29 Mo2 . . . . 23.73(14) ?
C11 Mo1 C29 Mo2 . . . . -15.52(15) ?
C15 Mo1 C29 Mo2 . . . . 179.65(10) ?
C14 Mo1 C29 Mo2 . . . . 177.28(18) ?
C13 Mo1 C29 Mo2 . . . . 123.67(19) ?
C17 Mo1 C29 Mo2 . . . . 119.64(10) ?
C16 Mo1 C29 Mo2 . . . . 149.55(11) ?
C27 Mo2 C29 O6 . . . . 74.2(4) ?
C28 Mo2 C29 O6 . . . . 117.7(4) ?
C11 Mo2 C29 O6 . . . . -166.7(4) ?
C12 Mo2 C29 O6 . . . . 156.9(4) ?
C24 Mo2 C29 O6 . . . . -17.4(4) ?
C20 Mo2 C29 O6 . . . . -20.6(4) ?
C23 Mo2 C29 O6 . . . . -56.8(4) ?
C21 Mo2 C29 O6 . . . . -56.1(4) ?
C22 Mo2 C29 O6 . . . . -76.1(4) ?
Mo1 Mo2 C29 O6 . . . . 178.6(4) ?
C27 Mo2 C29 Mo1 . . . . -104.43(16) ?
C28 Mo2 C29 Mo1 . . . . -60.9(3) ?
C11 Mo2 C29 Mo1 . . . . 14.65(14) ?
C12 Mo2 C29 Mo1 . . . . -21.76(13) ?
C24 Mo2 C29 Mo1 . . . . 163.99(14) ?
C20 Mo2 C29 Mo1 . . . . 160.74(17) ?
C23 Mo2 C29 Mo1 . . . . 124.57(16) ?
C21 Mo2 C29 Mo1 . . . . 125.28(18) ?
C22 Mo2 C29 Mo1 . . . . 105.23(15) ?
